data_7037534
loop_
_publ_author_name
'Ugandhar, Uppara'
'Baskar, Viswanathan'

_publ_section_title
;
 Monoorganoantimony(v) phosphonates and phosphoselininates.
;
_journal_issue 14
_journal_name_full 'Dalton transactions (Cambridge, England : 2003)'
_journal_page_first 6269
_journal_page_last 6274
_journal_paper_doi 10.1039/c5dt03449c
_journal_volume 45
_journal_year 2016
_chemical_formula_moiety 'C50 H77 N O17 P4 Sb2 Se2'
_chemical_formula_sum 'C50 H77 N O17 P4 Sb2 Se2'
_chemical_formula_weight 1489.42
_space_group_crystal_system monoclinic
_space_group_IT_number 14
_space_group_name_Hall '-P 2ybc'
_space_group_name_H-M_alt 'P 1 21/c 1'
_symmetry_space_group_name_Hall '-P 2ybc'
_symmetry_space_group_name_H-M 'P 1 21/c 1'
_atom_sites_solution_hydrogens geom
_audit_creation_method SHELXL-2014/7
_audit_update_record
;
2015-11-02 deposited with the CCDC.
2015-12-03 downloaded from the CCDC.
;
_cell_angle_alpha 90
_cell_angle_beta 107.967(4)
_cell_angle_gamma 90
_cell_formula_units_Z 4
_cell_length_a 17.124(3)
_cell_length_b 16.730(3)
_cell_length_c 22.614(4)
_cell_measurement_reflns_used 1617
_cell_measurement_temperature 100(2)
_cell_measurement_theta_max 16.89
_cell_measurement_theta_min 2.25
_cell_volume 6162.6(19)
_computing_cell_refinement 'Bruker SMART'
_computing_data_collection 'Bruker SMART'
_computing_data_reduction 'Bruker SAINT'
_computing_molecular_graphics 'Bruker SHELXTL'
_computing_publication_material 'Bruker SHELXTL'
_computing_structure_refinement 'SHELXL-2014/7 (Sheldrick, 2014)'
_computing_structure_solution 'Bruker SHELXTL'
_diffrn_ambient_temperature 100(2)
_diffrn_measured_fraction_theta_full 1.000
_diffrn_measured_fraction_theta_max 0.997
_diffrn_measurement_device_type 'CCD area detector'
_diffrn_measurement_method 'phi and omega scans'
_diffrn_radiation_type MoK\a
_diffrn_radiation_wavelength 0.71073
_diffrn_reflns_av_R_equivalents 0.1884
_diffrn_reflns_av_unetI/netI 0.1552
_diffrn_reflns_Laue_measured_fraction_full 1.000
_diffrn_reflns_Laue_measured_fraction_max 0.997
_diffrn_reflns_limit_h_max 21
_diffrn_reflns_limit_h_min -21
_diffrn_reflns_limit_k_max 20
_diffrn_reflns_limit_k_min -20
_diffrn_reflns_limit_l_max 28
_diffrn_reflns_limit_l_min -28
_diffrn_reflns_number 64916
_diffrn_reflns_point_group_measured_fraction_full 1.000
_diffrn_reflns_point_group_measured_fraction_max 0.997
_diffrn_reflns_theta_full 25.242
_diffrn_reflns_theta_max 26.412
_diffrn_reflns_theta_min 1.250
_diffrn_source 'sealed tube'
_exptl_absorpt_coefficient_mu 2.226
_exptl_absorpt_correction_T_max 0.8248
_exptl_absorpt_correction_T_min 0.7760
_exptl_absorpt_correction_type multi-scan
_exptl_absorpt_process_details SADABS
_exptl_crystal_colour colourless
_exptl_crystal_density_diffrn 1.605
_exptl_crystal_description plate
_exptl_crystal_F_000 3000
_exptl_crystal_size_max 0.120
_exptl_crystal_size_mid 0.100
_exptl_crystal_size_min 0.090
_refine_diff_density_max 2.924
_refine_diff_density_min -1.123
_refine_diff_density_rms 0.233
_refine_ls_extinction_method none
_refine_ls_goodness_of_fit_ref 1.107
_refine_ls_hydrogen_treatment constr
_refine_ls_matrix_type full
_refine_ls_number_parameters 686
_refine_ls_number_reflns 12629
_refine_ls_number_restraints 6
_refine_ls_restrained_S_all 1.107
_refine_ls_R_factor_all 0.1512
_refine_ls_R_factor_gt 0.0911
_refine_ls_shift/su_max 0.006
_refine_ls_shift/su_mean 0.000
_refine_ls_structure_factor_coef Fsqd
_refine_ls_weighting_details 'w=1/[\s^2^(Fo^2^)+(0.0261P)^2^+130.7378P] where P=(Fo^2^+2Fc^2^)/3'
_refine_ls_weighting_scheme calc
_refine_ls_wR_factor_gt 0.1950
_refine_ls_wR_factor_ref 0.2173
_reflns_Friedel_coverage 0.000
_reflns_number_gt 7686
_reflns_number_total 12629
_reflns_threshold_expression 'I > 2\s(I)'
_cod_data_source_file c5dt03449c2.cif
_cod_data_source_block vb833
_cod_depositor_comments 'Adding full bibliography for 7037530--7037534.cif.'
_cod_original_cell_volume 6162.6(18)
_cod_database_code 7037534
_shelx_shelxl_version_number 2014/7
_shelx_space_group_comment
;
The symmetry employed for this shelxl refinement is uniquely defined
by the following loop, which should always be used as a source of
symmetry information in preference to the above space-group names.
They are only intended as comments.
;
_shelx_estimated_absorpt_t_min 0.776
_shelx_estimated_absorpt_t_max 0.825

loop_
_space_group_symop_operation_xyz
'x, y, z'
'-x, y+1/2, -z+1/2'
'-x, -y, -z'
'x, -y-1/2, z-1/2'

loop_
_atom_site_label
_atom_site_type_symbol
_atom_site_fract_x
_atom_site_fract_y
_atom_site_fract_z
_atom_site_U_iso_or_equiv
_atom_site_adp_type
_atom_site_occupancy
_atom_site_site_symmetry_order
_atom_site_calc_flag
_atom_site_refinement_flags_posn
_atom_site_refinement_flags_adp
Sb1 Sb 0.23290(5) 0.32778(5) 0.39279(4) 0.0174(2) Uani 1 1 d . .
Sb2 Sb 0.26365(5) 0.13098(5) 0.45868(4) 0.0169(2) Uani 1 1 d . .
Se2 Se 0.16498(8) 0.19410(7) 0.55535(6) 0.0218(3) Uani 1 1 d . .
Se1 Se 0.30550(8) 0.39053(7) 0.53756(6) 0.0226(3) Uani 1 1 d . .
P2 P 0.1138(2) 0.1782(2) 0.33389(15) 0.0207(7) Uani 1 1 d . .
P1 P 0.3945(2) 0.21815(19) 0.40168(15) 0.0191(7) Uani 1 1 d . .
P3 P 0.0741(2) 0.3548(2) 0.45066(17) 0.0234(8) Uani 1 1 d . .
P4 P 0.4024(2) 0.20386(19) 0.58921(15) 0.0202(7) Uani 1 1 d . .
C28 C 0.2797(7) -0.0321(7) 0.5161(6) 0.024(3) Uani 1 1 d . .
H28 H 0.2852 -0.0024 0.5519 0.029 Uiso 1 1 calc R U
C17 C 0.2266(7) 0.4210(7) 0.3307(5) 0.018(3) Uani 1 1 d . .
C8 C 0.1510(8) 0.1314(9) 0.2302(6) 0.032(3) Uani 1 1 d . .
H8A H 0.1718 0.1842 0.2280 0.048 Uiso 1 1 calc R U
H8B H 0.1938 0.0985 0.2564 0.048 Uiso 1 1 calc R U
H8C H 0.1321 0.1087 0.1893 0.048 Uiso 1 1 calc R U
C31 C 0.2621(7) -0.1208(7) 0.4093(6) 0.019(3) Uani 1 1 d . .
H31 H 0.2565 -0.1500 0.3732 0.023 Uiso 1 1 calc R U
C44 C 0.0688(8) 0.1396(8) 0.6286(7) 0.029(3) Uani 1 1 d . .
H44 H 0.1097 0.1635 0.6608 0.034 Uiso 1 1 calc R U
C18 C 0.2112(8) 0.4983(7) 0.3467(6) 0.021(3) Uani 1 1 d . .
H18 H 0.2026 0.5079 0.3848 0.025 Uiso 1 1 calc R U
C26 C 0.1576(8) 0.6020(9) 0.1410(6) 0.033(3) Uani 1 1 d . .
H26A H 0.1045 0.5974 0.1467 0.049 Uiso 1 1 calc R U
H26B H 0.1572 0.6455 0.1132 0.049 Uiso 1 1 calc R U
H26C H 0.1706 0.5532 0.1238 0.049 Uiso 1 1 calc R U
C43 C 0.0707(7) 0.1434(7) 0.5684(6) 0.025(3) Uani 1 1 d . .
C22 C 0.2418(7) 0.4092(8) 0.2741(6) 0.024(3) Uani 1 1 d . .
H22 H 0.2525 0.3579 0.2628 0.028 Uiso 1 1 calc R U
C37 C 0.4016(8) 0.4531(8) 0.5733(6) 0.027(3) Uani 1 1 d . .
C20 C 0.2235(7) 0.5497(7) 0.2496(6) 0.020(3) Uani 1 1 d . .
C47 C -0.0542(7) 0.0715(8) 0.5312(6) 0.026(3) Uani 1 1 d . .
H47 H -0.0964 0.0497 0.4988 0.031 Uiso 1 1 calc R U
C21 C 0.2412(8) 0.4721(7) 0.2347(6) 0.023(3) Uani 1 1 d . .
H21 H 0.2526 0.4628 0.1977 0.027 Uiso 1 1 calc R U
C1 C 0.4429(8) 0.1875(7) 0.3452(6) 0.026(3) Uani 1 1 d . .
C6 C 0.0444(10) 0.0533(8) 0.2618(7) 0.040(4) Uani 1 1 d . .
H6A H -0.0002 0.0580 0.2789 0.060 Uiso 1 1 calc R U
H6B H 0.0248 0.0300 0.2211 0.060 Uiso 1 1 calc R U
H6C H 0.0864 0.0199 0.2882 0.060 Uiso 1 1 calc R U
C7 C 0.0125(8) 0.1898(9) 0.2163(6) 0.033(3) Uani 1 1 d . .
H7A H 0.0349 0.2418 0.2136 0.049 Uiso 1 1 calc R U
H7B H -0.0082 0.1671 0.1755 0.049 Uiso 1 1 calc R U
H7C H -0.0314 0.1945 0.2342 0.049 Uiso 1 1 calc R U
C29 C 0.2765(7) -0.1170(8) 0.5173(7) 0.026(3) Uani 1 1 d . .
H29 H 0.2807 -0.1431 0.5545 0.031 Uiso 1 1 calc R U
C45 C 0.0031(8) 0.0983(8) 0.6402(7) 0.031(3) Uani 1 1 d . .
H45 H 0.0000 0.0941 0.6804 0.037 Uiso 1 1 calc R U
C13 C 0.4924(8) 0.1458(8) 0.6324(6) 0.026(3) Uani 1 1 d . .
C5 C 0.0797(8) 0.1358(7) 0.2573(6) 0.022(3) Uani 1 1 d . .
C30 C 0.2673(7) -0.1608(8) 0.4640(6) 0.022(3) Uani 1 1 d . .
C42 C 0.4197(9) 0.5156(8) 0.5416(7) 0.032(3) Uani 1 1 d . .
H42 H 0.3853 0.5292 0.5024 0.038 Uiso 1 1 calc R U
C15 C 0.4679(9) 0.0850(8) 0.6727(7) 0.033(3) Uani 1 1 d . .
H15A H 0.4457 0.1120 0.7014 0.050 Uiso 1 1 calc R U
H15B H 0.4273 0.0498 0.6470 0.050 Uiso 1 1 calc R U
H15C H 0.5153 0.0547 0.6954 0.050 Uiso 1 1 calc R U
C48 C 0.0104(8) 0.1109(8) 0.5176(7) 0.030(3) Uani 1 1 d . .
H48 H 0.0130 0.1151 0.4772 0.036 Uiso 1 1 calc R U
C32 C 0.2652(7) -0.0367(7) 0.4072(6) 0.021(3) Uani 1 1 d . U
H32 H 0.2610 -0.0100 0.3703 0.025 Uiso 1 1 calc R U
C23 C 0.2226(8) 0.6180(8) 0.2042(6) 0.023(3) Uani 1 1 d . .
C4 C 0.3788(9) 0.1523(10) 0.2891(7) 0.045(4) Uani 1 1 d . .
H4A H 0.3529 0.1075 0.3019 0.067 Uiso 1 1 calc R U
H4B H 0.3382 0.1921 0.2707 0.067 Uiso 1 1 calc R U
H4C H 0.4047 0.1351 0.2592 0.067 Uiso 1 1 calc R U
C46 C -0.0566(8) 0.0641(8) 0.5905(6) 0.029(3) Uani 1 1 d . .
H46 H -0.0993 0.0356 0.5980 0.034 Uiso 1 1 calc R U
C16 C 0.5282(9) 0.1056(9) 0.5861(7) 0.042(4) Uani 1 1 d . .
H16A H 0.5432 0.1457 0.5611 0.063 Uiso 1 1 calc R U
H16B H 0.5760 0.0754 0.6081 0.063 Uiso 1 1 calc R U
H16C H 0.4880 0.0705 0.5597 0.063 Uiso 1 1 calc R U
C14 C 0.5545(8) 0.2055(9) 0.6721(7) 0.037(4) Uani 1 1 d . .
H14A H 0.5691 0.2435 0.6455 0.055 Uiso 1 1 calc R U
H14B H 0.5305 0.2330 0.6995 0.055 Uiso 1 1 calc R U
H14C H 0.6027 0.1774 0.6962 0.055 Uiso 1 1 calc R U
C25 C 0.2037(10) 0.7012(8) 0.2274(7) 0.039(4) Uani 1 1 d . .
H25A H 0.1509 0.6998 0.2340 0.059 Uiso 1 1 calc R U
H25B H 0.2451 0.7141 0.2657 0.059 Uiso 1 1 calc R U
H25C H 0.2034 0.7411 0.1968 0.059 Uiso 1 1 calc R U
C3 C 0.5074(10) 0.1231(9) 0.3773(8) 0.043(4) Uani 1 1 d . .
H3A H 0.4801 0.0782 0.3886 0.064 Uiso 1 1 calc R U
H3B H 0.5361 0.1060 0.3492 0.064 Uiso 1 1 calc R U
H3C H 0.5457 0.1454 0.4140 0.064 Uiso 1 1 calc R U
C27 C 0.2746(7) 0.0046(7) 0.4618(6) 0.019(3) Uani 1 1 d . .
C2 C 0.4846(10) 0.2571(8) 0.3276(7) 0.041(4) Uani 1 1 d . .
H2A H 0.5247 0.2780 0.3640 0.061 Uiso 1 1 calc R U
H2B H 0.5112 0.2406 0.2980 0.061 Uiso 1 1 calc R U
H2C H 0.4448 0.2977 0.3095 0.061 Uiso 1 1 calc R U
C38 C 0.4523(10) 0.4306(9) 0.6319(8) 0.045(4) Uani 1 1 d . .
H38 H 0.4395 0.3871 0.6528 0.054 Uiso 1 1 calc R U
O13 O 0.3063(5) 0.3964(4) 0.4624(4) 0.0168(18) Uani 1 1 d . .
O7 O 0.1780(5) 0.1232(5) 0.5032(4) 0.0197(19) Uani 1 1 d . .
O4 O 0.3475(5) 0.1431(5) 0.5425(4) 0.0218(19) Uani 1 1 d . .
O15 O 0.1797(5) 0.1202(5) 0.3746(4) 0.0207(19) Uani 1 1 d . .
O1 O 0.3488(5) 0.1440(5) 0.4158(4) 0.0187(19) Uani 1 1 d . .
O10 O 0.1360(5) 0.3720(5) 0.4146(4) 0.026(2) Uani 1 1 d . .
O3 O 0.4591(5) 0.2500(5) 0.4580(4) 0.022(2) Uani 1 1 d . .
O8 O 0.2322(5) 0.1640(5) 0.6260(4) 0.025(2) Uani 1 1 d . .
O9 O 0.0571(5) 0.2648(5) 0.4534(4) 0.024(2) Uani 1 1 d . .
H9 H 0.0400 0.2468 0.4180 0.036 Uiso 1 1 calc R U
O14 O 0.1576(5) 0.2582(5) 0.3282(4) 0.023(2) Uani 1 1 d . .
O16 O 0.0429(5) 0.1888(5) 0.3580(4) 0.029(2) Uani 1 1 d . .
O17 O 0.2461(5) 0.2467(4) 0.4557(4) 0.0169(18) Uani 1 1 d . .
O6 O 0.3598(5) 0.2365(5) 0.6331(4) 0.024(2) Uani 1 1 d . .
O11 O 0.1052(5) 0.3870(5) 0.5155(4) 0.029(2) Uani 1 1 d . .
O12 O 0.2368(5) 0.4656(5) 0.5396(4) 0.032(2) Uani 1 1 d . .
O2 O 0.3301(5) 0.2825(5) 0.3701(4) 0.0205(19) Uani 1 1 d . .
O5 O 0.4288(5) 0.2726(5) 0.5549(4) 0.024(2) Uani 1 1 d . .
H5 H 0.4520 0.2545 0.5311 0.036 Uiso 1 1 calc R U
C19 C 0.2086(8) 0.5616(7) 0.3060(6) 0.023(3) Uani 1 1 d . .
H19 H 0.1967 0.6128 0.3168 0.027 Uiso 1 1 calc R U
C33 C 0.2593(8) -0.2532(7) 0.4628(6) 0.025(3) Uani 1 1 d . .
C36 C 0.3209(8) -0.2903(8) 0.4359(7) 0.030(3) Uani 1 1 d . .
H36A H 0.3137 -0.2687 0.3953 0.045 Uiso 1 1 calc R U
H36B H 0.3754 -0.2788 0.4624 0.045 Uiso 1 1 calc R U
H36C H 0.3129 -0.3471 0.4330 0.045 Uiso 1 1 calc R U
C24 C 0.3068(8) 0.6254(8) 0.1949(6) 0.031(3) Uani 1 1 d . .
H24A H 0.3060 0.6682 0.1665 0.046 Uiso 1 1 calc R U
H24B H 0.3473 0.6364 0.2341 0.046 Uiso 1 1 calc R U
H24C H 0.3201 0.5762 0.1783 0.046 Uiso 1 1 calc R U
C9 C -0.0205(8) 0.4038(9) 0.4037(7) 0.034(4) Uani 1 1 d . .
C34 C 0.2712(9) -0.2878(8) 0.5270(6) 0.034(3) Uani 1 1 d . .
H34A H 0.2320 -0.2644 0.5445 0.052 Uiso 1 1 calc R U
H34B H 0.2632 -0.3446 0.5239 0.052 Uiso 1 1 calc R U
H34C H 0.3258 -0.2763 0.5533 0.052 Uiso 1 1 calc R U
C35 C 0.1719(9) -0.2742(9) 0.4225(7) 0.037(4) Uani 1 1 d . .
H35A H 0.1330 -0.2504 0.4399 0.056 Uiso 1 1 calc R U
H35B H 0.1630 -0.2542 0.3811 0.056 Uiso 1 1 calc R U
H35C H 0.1651 -0.3312 0.4211 0.056 Uiso 1 1 calc R U
C12 C -0.0883(8) 0.3801(9) 0.4323(8) 0.044(4) Uani 1 1 d . .
H12A H -0.0966 0.3233 0.4291 0.066 Uiso 1 1 calc R U
H12B H -0.0720 0.3955 0.4753 0.066 Uiso 1 1 calc R U
H12C H -0.1385 0.4068 0.4104 0.066 Uiso 1 1 calc R U
C11 C -0.0060(9) 0.4929(9) 0.4081(7) 0.041(4) Uani 1 1 d . .
H11A H 0.0079 0.5093 0.4508 0.062 Uiso 1 1 calc R U
H11B H 0.0383 0.5059 0.3921 0.062 Uiso 1 1 calc R U
H11C H -0.0549 0.5201 0.3842 0.062 Uiso 1 1 calc R U
C10 C -0.0431(9) 0.3735(9) 0.3364(6) 0.039(4) Uani 1 1 d . .
H10A H -0.0518 0.3168 0.3356 0.058 Uiso 1 1 calc R U
H10B H -0.0924 0.3995 0.3117 0.058 Uiso 1 1 calc R U
H10C H 0.0008 0.3854 0.3197 0.058 Uiso 1 1 calc R U
C49 C 0.7058(10) 0.0717(9) 0.7836(7) 0.038(4) Uani 1 1 d . .
C40 C 0.5416(9) 0.5376(9) 0.6264(9) 0.047(5) Uani 1 1 d . .
H40 H 0.5899 0.5660 0.6443 0.056 Uiso 1 1 calc R U
C41 C 0.4915(10) 0.5591(9) 0.5695(8) 0.045(4) Uani 1 1 d . .
H41 H 0.5049 0.6027 0.5489 0.054 Uiso 1 1 calc R U
C39 C 0.5222(10) 0.4752(10) 0.6578(9) 0.058(5) Uani 1 1 d . .
H39 H 0.5566 0.4625 0.6972 0.070 Uiso 1 1 calc R U
C50 C 0.6722(11) 0.0953(11) 0.8328(7) 0.052(5) Uani 1 1 d . .
H50A H 0.7090 0.0791 0.8723 0.079 Uiso 1 1 calc R U
H50B H 0.6198 0.0702 0.8263 0.079 Uiso 1 1 calc R U
H50C H 0.6656 0.1524 0.8323 0.079 Uiso 1 1 calc R U
N2 N 0.7304(10) 0.0569(10) 0.7443(7) 0.070(5) Uani 1 1 d . .

loop_
_atom_site_aniso_label
_atom_site_aniso_U_11
_atom_site_aniso_U_22
_atom_site_aniso_U_33
_atom_site_aniso_U_23
_atom_site_aniso_U_13
_atom_site_aniso_U_12
Sb1 0.0164(4) 0.0137(4) 0.0235(5) 0.0012(3) 0.0080(3) 0.0003(3)
Sb2 0.0157(4) 0.0130(4) 0.0232(5) -0.0001(3) 0.0077(3) -0.0021(3)
Se2 0.0207(7) 0.0175(6) 0.0297(7) 0.0010(5) 0.0112(6) -0.0025(5)
Se1 0.0222(7) 0.0186(7) 0.0272(7) -0.0029(5) 0.0081(6) -0.0016(5)
P2 0.0181(17) 0.0204(17) 0.0240(18) 0.0003(14) 0.0071(14) -0.0016(14)
P1 0.0186(17) 0.0156(16) 0.0256(18) 0.0007(14) 0.0102(14) 0.0005(13)
P3 0.0179(17) 0.0211(18) 0.033(2) 0.0027(15) 0.0100(15) 0.0013(14)
P4 0.0200(17) 0.0166(17) 0.0244(18) -0.0008(14) 0.0074(14) -0.0031(14)
C28 0.019(7) 0.018(7) 0.034(8) -0.009(6) 0.007(6) -0.005(5)
C17 0.008(6) 0.026(7) 0.013(6) -0.003(5) -0.005(5) -0.002(5)
C8 0.020(7) 0.041(9) 0.028(8) -0.013(7) -0.002(6) -0.001(6)
C31 0.015(6) 0.017(6) 0.026(7) -0.004(5) 0.006(5) -0.009(5)
C44 0.026(7) 0.022(7) 0.040(9) -0.007(6) 0.016(7) -0.008(6)
C18 0.029(7) 0.005(6) 0.030(7) 0.006(5) 0.012(6) -0.001(5)
C26 0.029(8) 0.039(9) 0.031(8) 0.013(7) 0.009(6) -0.002(7)
C43 0.015(6) 0.019(7) 0.041(8) 0.001(6) 0.009(6) -0.002(5)
C22 0.022(7) 0.021(7) 0.026(7) 0.001(6) 0.005(6) 0.012(6)
C37 0.016(7) 0.027(8) 0.036(8) -0.001(6) 0.005(6) -0.006(6)
C20 0.017(6) 0.026(7) 0.022(7) -0.003(6) 0.010(5) 0.008(5)
C47 0.012(6) 0.031(8) 0.035(8) 0.007(6) 0.008(6) 0.000(6)
C21 0.025(7) 0.023(7) 0.023(7) -0.009(6) 0.013(6) 0.001(6)
C1 0.028(7) 0.018(7) 0.036(8) 0.005(6) 0.016(6) -0.009(6)
C6 0.062(11) 0.015(7) 0.038(9) -0.002(6) 0.007(8) -0.014(7)
C7 0.021(7) 0.045(9) 0.030(8) 0.005(7) 0.004(6) 0.000(7)
C29 0.015(6) 0.022(7) 0.042(9) 0.009(6) 0.010(6) -0.003(5)
C45 0.029(8) 0.034(8) 0.032(8) 0.001(6) 0.015(7) -0.010(6)
C13 0.022(7) 0.026(7) 0.023(7) 0.003(6) -0.003(6) 0.002(6)
C5 0.036(8) 0.012(6) 0.018(6) -0.006(5) 0.008(6) -0.008(6)
C30 0.016(6) 0.026(7) 0.020(7) 0.002(6) 0.003(5) -0.001(6)
C42 0.031(8) 0.018(7) 0.046(9) -0.006(6) 0.010(7) -0.004(6)
C15 0.032(8) 0.029(8) 0.041(9) 0.010(7) 0.014(7) 0.001(7)
C48 0.027(8) 0.028(8) 0.038(9) 0.000(6) 0.015(7) -0.002(6)
C32 0.025(6) 0.014(5) 0.028(6) 0.004(5) 0.014(5) -0.007(5)
C23 0.024(7) 0.025(7) 0.025(7) 0.002(6) 0.016(6) -0.002(6)
C4 0.040(9) 0.061(12) 0.036(9) -0.009(8) 0.016(8) 0.002(8)
C46 0.025(7) 0.025(7) 0.040(9) 0.003(6) 0.016(7) 0.002(6)
C16 0.033(9) 0.044(10) 0.054(10) 0.004(8) 0.021(8) 0.019(7)
C14 0.022(7) 0.036(9) 0.045(9) -0.003(7) -0.001(7) -0.007(6)
C25 0.062(11) 0.026(8) 0.037(9) 0.009(7) 0.026(8) 0.014(7)
C3 0.048(10) 0.032(9) 0.061(11) 0.009(8) 0.034(9) 0.015(7)
C27 0.016(6) 0.007(6) 0.035(8) 0.001(5) 0.008(6) 0.000(5)
C2 0.057(11) 0.024(8) 0.049(10) 0.002(7) 0.029(8) 0.006(7)
C38 0.051(10) 0.019(8) 0.056(11) -0.006(7) 0.001(9) -0.006(7)
O13 0.025(5) 0.009(4) 0.019(4) 0.002(3) 0.009(4) -0.003(3)
O7 0.021(5) 0.021(5) 0.021(5) -0.001(4) 0.012(4) -0.001(4)
O4 0.025(5) 0.017(5) 0.026(5) 0.004(4) 0.010(4) 0.006(4)
O15 0.023(5) 0.012(4) 0.021(5) -0.003(4) -0.004(4) -0.001(4)
O1 0.018(4) 0.016(4) 0.029(5) -0.001(4) 0.017(4) -0.003(3)
O10 0.031(5) 0.018(5) 0.030(5) 0.002(4) 0.011(4) 0.008(4)
O3 0.017(5) 0.020(5) 0.032(5) 0.000(4) 0.010(4) -0.007(4)
O8 0.016(4) 0.020(5) 0.033(5) 0.009(4) -0.004(4) -0.004(4)
O9 0.023(5) 0.020(5) 0.030(5) 0.002(4) 0.008(4) -0.002(4)
O14 0.019(5) 0.016(4) 0.032(5) 0.004(4) 0.005(4) -0.005(4)
O16 0.025(5) 0.024(5) 0.040(6) -0.002(4) 0.014(4) -0.007(4)
O17 0.017(4) 0.005(4) 0.029(5) 0.001(3) 0.008(4) 0.002(3)
O6 0.030(5) 0.019(5) 0.023(5) 0.000(4) 0.010(4) -0.006(4)
O11 0.031(5) 0.026(5) 0.034(6) 0.001(4) 0.015(4) 0.005(4)
O12 0.024(5) 0.022(5) 0.048(6) -0.015(4) 0.011(4) 0.010(4)
O2 0.022(5) 0.020(5) 0.025(5) 0.005(4) 0.016(4) 0.002(4)
O5 0.029(5) 0.019(5) 0.027(5) -0.002(4) 0.015(4) -0.012(4)
C19 0.032(8) 0.010(6) 0.031(8) -0.003(5) 0.018(6) -0.003(5)
C33 0.030(8) 0.011(6) 0.036(8) 0.001(6) 0.012(6) -0.003(5)
C36 0.018(7) 0.021(7) 0.047(9) 0.003(6) 0.004(6) 0.004(6)
C24 0.034(8) 0.032(8) 0.028(8) 0.009(6) 0.011(6) 0.003(7)
C9 0.023(8) 0.038(9) 0.042(9) -0.004(7) 0.011(7) 0.008(6)
C34 0.042(9) 0.024(8) 0.038(9) -0.005(6) 0.014(7) -0.003(7)
C35 0.036(9) 0.026(8) 0.052(10) 0.002(7) 0.017(8) 0.004(7)
C12 0.023(8) 0.041(9) 0.071(12) 0.020(8) 0.018(8) 0.015(7)
C11 0.042(9) 0.036(9) 0.050(10) 0.003(8) 0.019(8) 0.017(7)
C10 0.036(9) 0.042(9) 0.033(9) 0.005(7) 0.003(7) 0.008(7)
C49 0.046(10) 0.031(9) 0.039(9) -0.008(7) 0.014(8) -0.001(7)
C40 0.024(8) 0.030(9) 0.085(14) -0.028(9) 0.016(9) -0.006(7)
C41 0.043(10) 0.030(9) 0.067(12) -0.012(8) 0.024(9) -0.024(8)
C39 0.041(10) 0.037(10) 0.070(13) -0.017(9) -0.021(9) 0.000(8)
C50 0.061(12) 0.063(12) 0.034(9) 0.008(8) 0.016(8) 0.009(10)
N2 0.080(12) 0.081(13) 0.050(10) -0.012(9) 0.022(9) 0.029(10)

loop_
_atom_type_symbol
_atom_type_description
_atom_type_scat_dispersion_real
_atom_type_scat_dispersion_imag
_atom_type_scat_source
C C 0.0033 0.0016 'International Tables Vol C Tables 4.2.6.8 and 6.1.1.4'
H H 0.0000 0.0000 'International Tables Vol C Tables 4.2.6.8 and 6.1.1.4'
N N 0.0061 0.0033 'International Tables Vol C Tables 4.2.6.8 and 6.1.1.4'
O O 0.0106 0.0060 'International Tables Vol C Tables 4.2.6.8 and 6.1.1.4'
P P 0.1023 0.0942 'International Tables Vol C Tables 4.2.6.8 and 6.1.1.4'
Se Se -0.0929 2.2259 'International Tables Vol C Tables 4.2.6.8 and 6.1.1.4'
Sb Sb -0.5866 1.5461 'International Tables Vol C Tables 4.2.6.8 and 6.1.1.4'

loop_
_geom_angle_atom_site_label_1
_geom_angle_atom_site_label_2
_geom_angle_atom_site_label_3
_geom_angle
O17 Sb1 O14 91.8(3)
O17 Sb1 O10 89.8(3)
O14 Sb1 O10 89.9(4)
O17 Sb1 O2 90.3(3)
O14 Sb1 O2 89.6(3)
O10 Sb1 O2 179.5(4)
O17 Sb1 O13 85.5(3)
O14 Sb1 O13 176.5(3)
O10 Sb1 O13 87.8(3)
O2 Sb1 O13 92.7(3)
O17 Sb1 C17 174.9(4)
O14 Sb1 C17 93.2(4)
O10 Sb1 C17 90.9(4)
O2 Sb1 C17 89.1(4)
O13 Sb1 C17 89.5(4)
O17 Sb2 O1 90.1(3)
O17 Sb2 O4 89.4(3)
O1 Sb2 O4 91.8(3)
O17 Sb2 O15 89.9(3)
O1 Sb2 O15 88.1(3)
O4 Sb2 O15 179.3(3)
O17 Sb2 O7 87.3(3)
O1 Sb2 O7 177.3(3)
O4 Sb2 O7 87.3(3)
O15 Sb2 O7 92.7(3)
O17 Sb2 C27 176.3(4)
O1 Sb2 C27 93.1(4)
O4 Sb2 C27 92.2(4)
O15 Sb2 C27 88.4(4)
O7 Sb2 C27 89.4(4)
O8 Se2 O7 103.9(4)
O8 Se2 C43 94.7(5)
O7 Se2 C43 95.3(5)
O13 Se1 O12 101.5(4)
O13 Se1 C37 96.9(5)
O12 Se1 C37 95.4(5)
O16 P2 O15 112.5(5)
O16 P2 O14 113.3(5)
O15 P2 O14 107.7(5)
O16 P2 C5 110.0(6)
O15 P2 C5 106.6(5)
O14 P2 C5 106.4(5)
O3 P1 O2 112.2(5)
O3 P1 O1 113.3(5)
O2 P1 O1 108.6(5)
O3 P1 C1 108.8(6)
O2 P1 C1 106.8(5)
O1 P1 C1 106.9(5)
O11 P3 O9 109.0(5)
O11 P3 O10 110.7(5)
O9 P3 O10 111.8(5)
O11 P3 C9 113.0(6)
O9 P3 C9 108.5(6)
O10 P3 C9 103.7(6)
O6 P4 O5 109.9(5)
O6 P4 O4 111.7(5)
O5 P4 O4 111.0(5)
O6 P4 C13 109.9(6)
O5 P4 C13 109.7(6)
O4 P4 C13 104.4(5)
C27 C28 C29 118.7(12)
C27 C28 H28 120.7
C29 C28 H28 120.7
C18 C17 C22 118.4(11)
C18 C17 Sb1 119.7(9)
C22 C17 Sb1 121.8(9)
C5 C8 H8A 109.5
C5 C8 H8B 109.5
H8A C8 H8B 109.5
C5 C8 H8C 109.5
H8A C8 H8C 109.5
H8B C8 H8C 109.5
C30 C31 C32 121.3(12)
C30 C31 H31 119.3
C32 C31 H31 119.3
C43 C44 C45 118.1(13)
C43 C44 H44 121.0
C45 C44 H44 121.0
C17 C18 C19 120.2(12)
C17 C18 H18 119.9
C19 C18 H18 119.9
C23 C26 H26A 109.5
C23 C26 H26B 109.5
H26A C26 H26B 109.5
C23 C26 H26C 109.5
H26A C26 H26C 109.5
H26B C26 H26C 109.5
C44 C43 C48 124.1(12)
C44 C43 Se2 116.7(10)
C48 C43 Se2 119.1(10)
C21 C22 C17 121.3(12)
C21 C22 H22 119.4
C17 C22 H22 119.4
C42 C37 C38 122.3(13)
C42 C37 Se1 120.5(10)
C38 C37 Se1 117.2(10)
C19 C20 C21 118.0(12)
C19 C20 C23 122.7(11)
C21 C20 C23 119.2(11)
C46 C47 C48 121.7(13)
C46 C47 H47 119.2
C48 C47 H47 119.2
C22 C21 C20 120.8(12)
C22 C21 H21 119.6
C20 C21 H21 119.6
C2 C1 C4 111.3(12)
C2 C1 C3 109.8(12)
C4 C1 C3 110.4(12)
C2 C1 P1 109.4(10)
C4 C1 P1 109.4(9)
C3 C1 P1 106.4(9)
C5 C6 H6A 109.5
C5 C6 H6B 109.5
H6A C6 H6B 109.5
C5 C6 H6C 109.5
H6A C6 H6C 109.5
H6B C6 H6C 109.5
C5 C7 H7A 109.5
C5 C7 H7B 109.5
H7A C7 H7B 109.5
C5 C7 H7C 109.5
H7A C7 H7C 109.5
H7B C7 H7C 109.5
C30 C29 C28 120.5(12)
C30 C29 H29 119.7
C28 C29 H29 119.7
C46 C45 C44 118.8(13)
C46 C45 H45 120.6
C44 C45 H45 120.6
C15 C13 C16 111.3(12)
C15 C13 C14 111.0(11)
C16 C13 C14 109.7(12)
C15 C13 P4 109.6(9)
C16 C13 P4 108.5(9)
C14 C13 P4 106.5(9)
C6 C5 C8 111.5(11)
C6 C5 C7 109.7(11)
C8 C5 C7 109.3(11)
C6 C5 P2 108.2(9)
C8 C5 P2 110.1(9)
C7 C5 P2 108.1(9)
C29 C30 C31 118.9(12)
C29 C30 C33 122.0(11)
C31 C30 C33 119.1(11)
C37 C42 C41 118.4(14)
C37 C42 H42 120.8
C41 C42 H42 120.8
C13 C15 H15A 109.5
C13 C15 H15B 109.5
H15A C15 H15B 109.5
C13 C15 H15C 109.5
H15A C15 H15C 109.5
H15B C15 H15C 109.5
C43 C48 C47 115.8(13)
C43 C48 H48 122.1
C47 C48 H48 122.1
C27 C32 C31 117.7(11)
C27 C32 H32 121.1
C31 C32 H32 121.1
C24 C23 C20 109.7(10)
C24 C23 C26 109.3(10)
C20 C23 C26 110.3(10)
C24 C23 C25 106.1(11)
C20 C23 C25 113.6(10)
C26 C23 C25 107.6(11)
C1 C4 H4A 109.5
C1 C4 H4B 109.5
H4A C4 H4B 109.5
C1 C4 H4C 109.5
H4A C4 H4C 109.5
H4B C4 H4C 109.5
C47 C46 C45 121.4(13)
C47 C46 H46 119.3
C45 C46 H46 119.3
C13 C16 H16A 109.5
C13 C16 H16B 109.5
H16A C16 H16B 109.5
C13 C16 H16C 109.5
H16A C16 H16C 109.5
H16B C16 H16C 109.5
C13 C14 H14A 109.5
C13 C14 H14B 109.5
H14A C14 H14B 109.5
C13 C14 H14C 109.5
H14A C14 H14C 109.5
H14B C14 H14C 109.5
C23 C25 H25A 109.5
C23 C25 H25B 109.5
H25A C25 H25B 109.5
C23 C25 H25C 109.5
H25A C25 H25C 109.5
H25B C25 H25C 109.5
C1 C3 H3A 109.5
C1 C3 H3B 109.5
H3A C3 H3B 109.5
C1 C3 H3C 109.5
H3A C3 H3C 109.5
H3B C3 H3C 109.5
C28 C27 C32 122.8(11)
C28 C27 Sb2 117.6(9)
C32 C27 Sb2 119.0(9)
C1 C2 H2A 109.5
C1 C2 H2B 109.5
H2A C2 H2B 109.5
C1 C2 H2C 109.5
H2A C2 H2C 109.5
H2B C2 H2C 109.5
C39 C38 C37 117.5(15)
C39 C38 H38 121.3
C37 C38 H38 121.3
Se1 O13 Sb1 123.0(4)
Se2 O7 Sb2 124.0(4)
P4 O4 Sb2 144.5(5)
P2 O15 Sb2 133.0(5)
P1 O1 Sb2 132.6(5)
P3 O10 Sb1 144.1(5)
P3 O9 H9 109.5
P2 O14 Sb1 131.2(5)
Sb1 O17 Sb2 134.7(4)
P1 O2 Sb1 131.6(5)
P4 O5 H5 109.5
C20 C19 C18 121.3(12)
C20 C19 H19 119.4
C18 C19 H19 119.4
C36 C33 C34 109.0(11)
C36 C33 C35 110.0(11)
C34 C33 C35 107.5(11)
C36 C33 C30 110.4(10)
C34 C33 C30 112.3(11)
C35 C33 C30 107.6(11)
C33 C36 H36A 109.5
C33 C36 H36B 109.5
H36A C36 H36B 109.5
C33 C36 H36C 109.5
H36A C36 H36C 109.5
H36B C36 H36C 109.5
C23 C24 H24A 109.5
C23 C24 H24B 109.5
H24A C24 H24B 109.5
C23 C24 H24C 109.5
H24A C24 H24C 109.5
H24B C24 H24C 109.5
C11 C9 C10 112.1(13)
C11 C9 C12 110.8(12)
C10 C9 C12 109.8(13)
C11 C9 P3 107.7(10)
C10 C9 P3 109.6(9)
C12 C9 P3 106.6(10)
C33 C34 H34A 109.5
C33 C34 H34B 109.5
H34A C34 H34B 109.5
C33 C34 H34C 109.5
H34A C34 H34C 109.5
H34B C34 H34C 109.5
C33 C35 H35A 109.5
C33 C35 H35B 109.5
H35A C35 H35B 109.5
C33 C35 H35C 109.5
H35A C35 H35C 109.5
H35B C35 H35C 109.5
C9 C12 H12A 109.5
C9 C12 H12B 109.5
H12A C12 H12B 109.5
C9 C12 H12C 109.5
H12A C12 H12C 109.5
H12B C12 H12C 109.5
C9 C11 H11A 109.5
C9 C11 H11B 109.5
H11A C11 H11B 109.5
C9 C11 H11C 109.5
H11A C11 H11C 109.5
H11B C11 H11C 109.5
C9 C10 H10A 109.5
C9 C10 H10B 109.5
H10A C10 H10B 109.5
C9 C10 H10C 109.5
H10A C10 H10C 109.5
H10B C10 H10C 109.5
N2 C49 C50 176.6(19)
C41 C40 C39 120.9(14)
C41 C40 H40 119.5
C39 C40 H40 119.5
C40 C41 C42 119.9(15)
C40 C41 H41 120.1
C42 C41 H41 120.1
C40 C39 C38 121.0(16)
C40 C39 H39 119.5
C38 C39 H39 119.5
C49 C50 H50A 109.5
C49 C50 H50B 109.5
H50A C50 H50B 109.5
C49 C50 H50C 109.5
H50A C50 H50C 109.5
H50B C50 H50C 109.5

loop_
_geom_bond_atom_site_label_1
_geom_bond_atom_site_label_2
_geom_bond_distance
Sb1 O17 1.929(8)
Sb1 O14 1.997(8)
Sb1 O10 2.014(8)
Sb1 O2 2.034(8)
Sb1 O13 2.038(8)
Sb1 C17 2.079(12)
Sb2 O17 1.957(7)
Sb2 O1 1.998(8)
Sb2 O4 2.005(8)
Sb2 O15 2.007(8)
Sb2 O7 2.023(8)
Sb2 C27 2.122(11)
Se2 O8 1.730(8)
Se2 O7 1.735(8)
Se2 C43 1.926(12)
Se1 O13 1.707(8)
Se1 O12 1.732(8)
Se1 C37 1.908(13)
P2 O16 1.488(9)
P2 O15 1.556(8)
P2 O14 1.558(8)
P2 C5 1.795(12)
P1 O3 1.503(9)
P1 O2 1.550(9)
P1 O1 1.551(8)
P1 C1 1.797(13)
P3 O11 1.496(10)
P3 O9 1.540(9)
P3 O10 1.550(9)
P3 C9 1.833(14)
P4 O6 1.503(9)
P4 O5 1.532(8)
P4 O4 1.555(9)
P4 C13 1.830(13)
C28 C27 1.350(17)
C28 C29 1.422(17)
C28 H28 0.9300
C17 C18 1.390(17)
C17 C22 1.395(17)
C8 C5 1.528(18)
C8 H8A 0.9600
C8 H8B 0.9600
C8 H8C 0.9600
C31 C30 1.385(17)
C31 C32 1.409(16)
C31 H31 0.9300
C44 C43 1.372(18)
C44 C45 1.412(17)
C44 H44 0.9300
C18 C19 1.396(16)
C18 H18 0.9300
C26 C23 1.540(18)
C26 H26A 0.9600
C26 H26B 0.9600
C26 H26C 0.9600
C43 C48 1.397(18)
C22 C21 1.378(17)
C22 H22 0.9300
C37 C42 1.355(19)
C37 C38 1.39(2)
C20 C19 1.389(16)
C20 C21 1.398(17)
C20 C23 1.534(17)
C47 C46 1.362(18)
C47 C48 1.400(17)
C47 H47 0.9300
C21 H21 0.9300
C1 C2 1.483(18)
C1 C4 1.518(19)
C1 C3 1.553(19)
C6 C5 1.521(17)
C6 H6A 0.9600
C6 H6B 0.9600
C6 H6C 0.9600
C7 C5 1.531(18)
C7 H7A 0.9600
C7 H7B 0.9600
C7 H7C 0.9600
C29 C30 1.380(18)
C29 H29 0.9300
C45 C46 1.388(19)
C45 H45 0.9300
C13 C15 1.508(18)
C13 C16 1.524(19)
C13 C14 1.530(18)
C30 C33 1.552(17)
C42 C41 1.400(19)
C42 H42 0.9300
C15 H15A 0.9600
C15 H15B 0.9600
C15 H15C 0.9600
C48 H48 0.9300
C32 C27 1.380(17)
C32 H32 0.9300
C23 C24 1.525(17)
C23 C25 1.556(18)
C4 H4A 0.9600
C4 H4B 0.9600
C4 H4C 0.9600
C46 H46 0.9300
C16 H16A 0.9600
C16 H16B 0.9600
C16 H16C 0.9600
C14 H14A 0.9600
C14 H14B 0.9600
C14 H14C 0.9600
C25 H25A 0.9600
C25 H25B 0.9600
C25 H25C 0.9600
C3 H3A 0.9600
C3 H3B 0.9600
C3 H3C 0.9600
C2 H2A 0.9600
C2 H2B 0.9600
C2 H2C 0.9600
C38 C39 1.38(2)
C38 H38 0.9300
O9 H9 0.8200
O5 H5 0.8200
C19 H19 0.9300
C33 C36 1.505(18)
C33 C34 1.517(18)
C33 C35 1.534(19)
C36 H36A 0.9600
C36 H36B 0.9600
C36 H36C 0.9600
C24 H24A 0.9600
C24 H24B 0.9600
C24 H24C 0.9600
C9 C11 1.51(2)
C9 C10 1.537(19)
C9 C12 1.546(19)
C34 H34A 0.9600
C34 H34B 0.9600
C34 H34C 0.9600
C35 H35A 0.9600
C35 H35B 0.9600
C35 H35C 0.9600
C12 H12A 0.9600
C12 H12B 0.9600
C12 H12C 0.9600
C11 H11A 0.9600
C11 H11B 0.9600
C11 H11C 0.9600
C10 H10A 0.9600
C10 H10B 0.9600
C10 H10C 0.9600
C49 N2 1.121(19)
C49 C50 1.46(2)
C40 C41 1.36(2)
C40 C39 1.36(2)
C40 H40 0.9300
C41 H41 0.9300
C39 H39 0.9300
C50 H50A 0.9600
C50 H50B 0.9600
C50 H50C 0.9600
